data_4321609
loop_
_publ_author_name
'Andr\'e Cogne'
'Jean Laugier'
'Dominique Luneau'
'Paul Rey'

_publ_contact_author
;
Luneau, Dominique
Service de Chimie Inorganique et Biologique (UMR 5046)
D\'epartement de Recherche Fondamentale sur la Mati\`ere Condens\'ee
CEA-Grenoble
38054 Grenoble cedex 9, France
;
_publ_contact_author_email luneau@drfmc.ceng.cea.fr
_publ_contact_author_fax '33 4 76 88 50 90'
_publ_contact_author_phone '33 4 76 88 44 62'
_publ_section_title
;
 Novel Square Planar Copper(II) Complexes with Imino or Nitronyl Nitroxide
 Radicals Exhibiting Large Ferro- and Antiferromagnetic Interactions
;
_journal_name_full 'Inorganic Chemistry'
_journal_page_first 5510
_journal_page_last 5514
_journal_paper_doi 10.1021/ic0005590
_journal_volume 39
_journal_year 2000
_chemical_formula_sum 'C30 H34 Cu F6 N4 O8'
_chemical_formula_weight 756.15
_chemical_name_systematic
;
 ?
;
_space_group_IT_number 14
_symmetry_cell_setting monoclinic
_symmetry_space_group_name_Hall '-P 2yn'
_symmetry_space_group_name_H-M 'P 1 21/n 1'
_atom_sites_solution_hydrogens geom
_atom_sites_solution_primary direct
_atom_sites_solution_secondary difmap
_audit_creation_method SHELXL-97
_cell_angle_alpha 90.00
_cell_angle_beta 114.610(10)
_cell_angle_gamma 90.00
_cell_formula_units_Z 2
_cell_length_a 13.212(2)
_cell_length_b 9.1360(10)
_cell_length_c 15.587(2)
_cell_measurement_temperature 298(2)
_cell_volume 1710.5(4)
_computing_structure_refinement 'SHELXL-97 (Sheldrick, 1997)'
_computing_structure_solution 'SHELXS-97 (Sheldrick, 1990)'
_diffrn_ambient_temperature 298(2)
_diffrn_measured_fraction_theta_full 0.428
_diffrn_measured_fraction_theta_max 0.428
_diffrn_radiation_monochromator graphite
_diffrn_radiation_source 'fine-focus sealed tube'
_diffrn_radiation_type MoK\a
_diffrn_radiation_wavelength 0.71060
_diffrn_reflns_av_R_equivalents 0.0183
_diffrn_reflns_av_sigmaI/netI 0.0344
_diffrn_reflns_limit_h_max 14
_diffrn_reflns_limit_h_min -15
_diffrn_reflns_limit_k_max 10
_diffrn_reflns_limit_k_min 0
_diffrn_reflns_limit_l_max 18
_diffrn_reflns_limit_l_min 0
_diffrn_reflns_number 1339
_diffrn_reflns_theta_full 24.92
_diffrn_reflns_theta_max 24.92
_diffrn_reflns_theta_min 1.71
_exptl_absorpt_coefficient_mu 0.724
_exptl_absorpt_correction_T_max 0.8687
_exptl_absorpt_correction_T_min 0.8687
_exptl_crystal_density_diffrn 1.468
_exptl_crystal_density_method 'not measured'
_exptl_crystal_F_000 778
_exptl_crystal_size_max 0.20
_exptl_crystal_size_mid 0.20
_exptl_crystal_size_min 0.20
_refine_diff_density_max 0.356
_refine_diff_density_min -0.363
_refine_diff_density_rms 0.046
_refine_ls_extinction_method none
_refine_ls_goodness_of_fit_ref 0.938
_refine_ls_hydrogen_treatment mixed
_refine_ls_matrix_type full
_refine_ls_number_parameters 226
_refine_ls_number_reflns 1281
_refine_ls_number_restraints 0
_refine_ls_restrained_S_all 0.938
_refine_ls_R_factor_all 0.0394
_refine_ls_R_factor_gt 0.0394
_refine_ls_shift/su_max 1.412
_refine_ls_shift/su_mean 0.267
_refine_ls_structure_factor_coef Fsqd
_refine_ls_weighting_details 'calc w=1/[\s^2^(Fo^2^)+(0.1000P)^2^+0.0000P] where P=(Fo^2^+2Fc^2^)/3'
_refine_ls_weighting_scheme calc
_refine_ls_wR_factor_gt 0.1085
_refine_ls_wR_factor_ref 0.1085
_reflns_number_gt 1281
_reflns_number_total 1281
_reflns_threshold_expression >2sigma(I)
_cod_data_source_file ic0005590_1.cif
_cod_data_source_block ac262
_cod_database_code 4321609

loop_
_symmetry_equiv_pos_as_xyz
'x, y, z'
'-x+1/2, y+1/2, -z+1/2'
'-x, -y, -z'
'x-1/2, -y-1/2, z-1/2'

loop_
_atom_site_label
_atom_site_type_symbol
_atom_site_fract_x
_atom_site_fract_y
_atom_site_fract_z
_atom_site_U_iso_or_equiv
_atom_site_adp_type
_atom_site_occupancy
_atom_site_symmetry_multiplicity
_atom_site_calc_flag
_atom_site_refinement_flags
_atom_site_disorder_assembly
_atom_site_disorder_group
Cu Cu 0.0000 0.0000 0.0000 0.0436(4) Uani 1 2 d S . .
O1 O 0.1500(3) -0.0229(5) 0.0881(3) 0.0531(11) Uani 1 1 d . . .
O2 O 0.4104(3) 0.1904(5) -0.0289(3) 0.0632(13) Uani 1 1 d . . .
O3 O 0.1597(4) -0.2500(6) 0.0418(4) 0.0860(17) Uani 1 1 d . . .
O4 O 0.0421(3) 0.1173(4) -0.0850(3) 0.0467(11) Uani 1 1 d . . .
N1 N 0.1413(3) 0.1753(5) -0.0571(3) 0.0415(12) Uani 1 1 d . . .
N2 N 0.3155(4) 0.2068(5) -0.0281(4) 0.0463(13) Uani 1 1 d . . .
C1 C 0.1958(5) -0.1458(9) 0.0915(5) 0.0509(16) Uani 1 1 d . . .
C2 C 0.3136(6) -0.1517(11) 0.1680(6) 0.076(2) Uani 1 1 d . . .
C3 C 0.2275(4) 0.1148(6) -0.0680(4) 0.0396(14) Uani 1 1 d . . .
C4 C 0.1631(5) 0.3294(6) -0.0207(5) 0.0482(15) Uani 1 1 d . . .
C5 C 0.2927(5) 0.3293(7) 0.0249(5) 0.0530(17) Uani 1 1 d . . .
C6 C 0.1090(6) 0.4271(8) -0.1064(5) 0.073(2) Uani 1 1 d . . .
H6A H 0.0295 0.4206 -0.1294 0.110 Uiso 1 1 calc R . .
H6B H 0.1312 0.3961 -0.1549 0.110 Uiso 1 1 calc R . .
H6C H 0.1320 0.5266 -0.0893 0.110 Uiso 1 1 calc R . .
C7 C 0.1116(5) 0.3534(7) 0.0491(5) 0.0611(18) Uani 1 1 d . . .
H7A H 0.0319 0.3518 0.0161 0.092 Uiso 1 1 calc R . .
H7B H 0.1350 0.4464 0.0795 0.092 Uiso 1 1 calc R . .
H7C H 0.1353 0.2770 0.0956 0.092 Uiso 1 1 calc R . .
C8 C 0.3455(5) 0.2889(8) 0.1292(5) 0.075(2) Uani 1 1 d . . .
H8A H 0.4251 0.2912 0.1520 0.113 Uiso 1 1 calc R . .
H8B H 0.3223 0.1922 0.1373 0.113 Uiso 1 1 calc R . .
H8C H 0.3225 0.3576 0.1642 0.113 Uiso 1 1 calc R . .
C9 C 0.3448(6) 0.4699(7) 0.0080(7) 0.088(3) Uani 1 1 d . . .
H9A H 0.4244 0.4617 0.0377 0.131 Uiso 1 1 calc R . .
H9B H 0.3218 0.5516 0.0343 0.131 Uiso 1 1 calc R . .
H9C H 0.3209 0.4845 -0.0586 0.131 Uiso 1 1 calc R . .
C10 C 0.2255(4) -0.0177(7) -0.1191(4) 0.0397(14) Uani 1 1 d . . .
C11 C 0.1289(5) -0.0614(7) -0.1956(4) 0.0537(17) Uani 1 1 d . . .
H11A H 0.0639 -0.0073 -0.2119 0.064 Uiso 1 1 calc R . .
C12 C 0.1287(6) -0.1828(8) -0.2468(5) 0.070(2) Uani 1 1 d . . .
H12A H 0.0644 -0.2108 -0.2984 0.084 Uiso 1 1 calc R . .
C13 C 0.2265(7) -0.2642(8) -0.2206(6) 0.072(2) Uani 1 1 d . . .
H13A H 0.2268 -0.3474 -0.2548 0.087 Uiso 1 1 calc R . .
C14 C 0.3209(6) -0.2238(8) -0.1459(6) 0.065(2) Uani 1 1 d . . .
H14A H 0.3851 -0.2798 -0.1288 0.078 Uiso 1 1 calc R . .
C15 C 0.3218(5) -0.1002(7) -0.0954(4) 0.0504(16) Uani 1 1 d . . .
H15A H 0.3872 -0.0716 -0.0451 0.060 Uiso 1 1 calc R . .
F1 F 0.3346(4) -0.0611(7) 0.2385(4) 0.1255(19) Uani 1 1 d . . .
F2 F 0.3855(4) -0.1126(8) 0.1339(4) 0.147(3) Uani 1 1 d . . .
F3 F 0.3422(5) -0.2802(6) 0.2049(4) 0.145(2) Uani 1 1 d . . .

loop_
_atom_site_aniso_label
_atom_site_aniso_U_11
_atom_site_aniso_U_22
_atom_site_aniso_U_33
_atom_site_aniso_U_23
_atom_site_aniso_U_13
_atom_site_aniso_U_12
Cu 0.0285(5) 0.0425(6) 0.0606(7) -0.0026(7) 0.0192(5) 0.0011(5)
O1 0.032(2) 0.051(3) 0.071(3) 0.004(2) 0.017(2) 0.002(2)
O2 0.034(2) 0.068(3) 0.091(4) -0.004(3) 0.030(2) -0.003(2)
O3 0.051(3) 0.078(4) 0.121(5) -0.028(4) 0.029(3) 0.000(3)
O4 0.030(2) 0.053(3) 0.060(3) 0.002(2) 0.021(2) 0.0002(18)
N1 0.035(3) 0.043(3) 0.053(3) -0.001(3) 0.025(3) -0.001(2)
N2 0.034(3) 0.043(3) 0.065(4) 0.001(3) 0.024(3) -0.002(2)
C1 0.037(3) 0.057(5) 0.062(4) 0.010(4) 0.023(3) 0.005(3)
C2 0.060(5) 0.105(7) 0.060(5) 0.023(5) 0.023(4) 0.026(5)
C3 0.037(3) 0.042(4) 0.042(4) 0.005(3) 0.018(3) 0.003(3)
C4 0.046(3) 0.037(3) 0.064(4) -0.005(3) 0.025(3) -0.003(3)
C5 0.047(3) 0.043(4) 0.077(5) -0.008(4) 0.033(4) -0.013(3)
C6 0.073(5) 0.059(4) 0.088(6) 0.019(4) 0.035(4) 0.015(4)
C7 0.056(4) 0.062(4) 0.078(5) -0.022(4) 0.041(4) -0.001(3)
C8 0.048(4) 0.098(6) 0.065(5) -0.021(4) 0.009(4) -0.005(4)
C9 0.079(5) 0.050(5) 0.153(7) -0.010(5) 0.067(5) -0.019(4)
C10 0.039(3) 0.040(4) 0.046(3) 0.003(3) 0.025(3) 0.002(3)
C11 0.041(4) 0.064(4) 0.059(4) -0.008(4) 0.024(3) -0.002(3)
C12 0.063(5) 0.089(6) 0.062(5) -0.025(4) 0.030(4) -0.018(4)
C13 0.081(6) 0.067(5) 0.093(7) -0.024(4) 0.059(5) -0.008(4)
C14 0.063(5) 0.061(5) 0.088(6) -0.001(4) 0.048(5) 0.010(4)
C15 0.044(4) 0.059(4) 0.051(4) 0.004(3) 0.023(3) 0.004(3)
F1 0.102(4) 0.162(5) 0.068(3) 0.001(4) -0.009(3) 0.003(3)
F2 0.045(2) 0.282(8) 0.105(4) 0.054(5) 0.021(3) 0.014(4)
F3 0.115(4) 0.105(4) 0.153(6) 0.055(4) -0.005(4) 0.034(3)

loop_
_atom_type_symbol
_atom_type_description
_atom_type_scat_dispersion_real
_atom_type_scat_dispersion_imag
_atom_type_scat_source
O O 0.0106 0.0060 'International Tables Vol C Tables 4.2.6.8 and 6.1.1.4'
N N 0.0061 0.0033 'International Tables Vol C Tables 4.2.6.8 and 6.1.1.4'
C C 0.0033 0.0016 'International Tables Vol C Tables 4.2.6.8 and 6.1.1.4'
F F 0.0171 0.0103 'International Tables Vol C Tables 4.2.6.8 and 6.1.1.4'
H H 0.0000 0.0000 'International Tables Vol C Tables 4.2.6.8 and 6.1.1.4'
Cu Cu 0.3201 1.2651 'International Tables Vol C Tables 4.2.6.8 and 6.1.1.4'

loop_
_geom_angle_atom_site_label_1
_geom_angle_atom_site_label_2
_geom_angle_atom_site_label_3
_geom_angle
_geom_angle_site_symmetry_1
_geom_angle_site_symmetry_3
_geom_angle_publ_flag
O1 Cu O1 180.0(4) 3 . ?
O1 Cu O4 87.43(15) 3 . ?
O1 Cu O4 92.57(15) . . ?
O1 Cu O4 92.57(15) 3 3 ?
O1 Cu O4 87.43(15) . 3 ?
O4 Cu O4 180.0(3) . 3 ?
C1 O1 Cu 117.7(4) . . ?
N1 O4 Cu 121.7(3) . . ?
O4 N1 C3 125.3(5) . . ?
O4 N1 C4 120.9(4) . . ?
C3 N1 C4 113.3(5) . . ?
O2 N2 C3 125.7(5) . . ?
O2 N2 C5 121.5(5) . . ?
C3 N2 C5 112.6(4) . . ?
O3 C1 O1 128.7(6) . . ?
O3 C1 C2 118.9(7) . . ?
O1 C1 C2 112.3(7) . . ?
F3 C2 F2 107.5(7) . . ?
F3 C2 F1 106.2(7) . . ?
F2 C2 F1 103.3(8) . . ?
F3 C2 C1 113.3(8) . . ?
F2 C2 C1 110.5(6) . . ?
F1 C2 C1 115.2(7) . . ?
N1 C3 N2 107.3(5) . . ?
N1 C3 C10 126.5(5) . . ?
N2 C3 C10 126.0(5) . . ?
N1 C4 C6 105.8(5) . . ?
N1 C4 C7 109.5(5) . . ?
C6 C4 C7 111.0(5) . . ?
N1 C4 C5 100.0(4) . . ?
C6 C4 C5 115.4(5) . . ?
C7 C4 C5 114.1(5) . . ?
N2 C5 C8 107.5(5) . . ?
N2 C5 C9 108.9(5) . . ?
C8 C5 C9 110.4(6) . . ?
N2 C5 C4 100.7(4) . . ?
C8 C5 C4 114.6(5) . . ?
C9 C5 C4 114.2(5) . . ?
C11 C10 C15 118.9(6) . . ?
C11 C10 C3 120.8(5) . . ?
C15 C10 C3 120.3(5) . . ?
C12 C11 C10 120.7(6) . . ?
C11 C12 C13 119.0(6) . . ?
C12 C13 C14 121.0(7) . . ?
C15 C14 C13 120.1(6) . . ?
C14 C15 C10 120.3(6) . . ?

loop_
_geom_bond_atom_site_label_1
_geom_bond_atom_site_label_2
_geom_bond_distance
_geom_bond_site_symmetry_2
_geom_bond_publ_flag
Cu O1 1.895(4) 3 ?
Cu O1 1.895(4) . ?
Cu O4 1.956(4) . ?
Cu O4 1.956(4) 3 ?
O1 C1 1.267(7) . ?
O2 N2 1.267(6) . ?
O3 C1 1.194(8) . ?
O4 N1 1.308(5) . ?
N1 C3 1.340(6) . ?
N1 C4 1.501(7) . ?
N2 C3 1.358(7) . ?
N2 C5 1.495(8) . ?
C1 C2 1.518(9) . ?
C2 F3 1.292(9) . ?
C2 F2 1.316(9) . ?
C2 F1 1.311(9) . ?
C3 C10 1.443(8) . ?
C4 C6 1.516(9) . ?
C4 C7 1.520(8) . ?
C4 C5 1.556(8) . ?
C5 C8 1.524(10) . ?
C5 C9 1.531(8) . ?
C10 C11 1.393(8) . ?
C10 C15 1.390(7) . ?
C11 C12 1.366(8) . ?
C12 C13 1.396(9) . ?
C13 C14 1.355(9) . ?
C14 C15 1.373(9) . ?
